data_7716010
loop_
_publ_author_name
'Kitase, Kosuke'
'Akahoshi, Daisuke'
'Kitazawa, Takafumi'

_publ_section_title
;
 Soma-Iwamoto-type SCO complex
 Fe(quinazoline)<sub>2</sub>[Au(CN)<sub>2</sub>]<sub>2</sub> using the
 quinazoline-type ligand.
;
_journal_issue 22
_journal_name_full 'Dalton transactions (Cambridge, England : 2003)'
_journal_page_first 9248
_journal_page_last 9251
_journal_paper_doi 10.1039/d4dt00458b
_journal_volume 53
_journal_year 2024
_chemical_formula_sum 'C20 H12 Au2 Fe N8'
_chemical_formula_weight 814.16
_space_group_crystal_system monoclinic
_space_group_IT_number 14
_space_group_name_Hall '-P 2ybc'
_space_group_name_H-M_alt 'P 1 21/c 1'
_atom_sites_solution_hydrogens geom
_audit_creation_method SHELXL-2017/1
_audit_update_record
;
2024-02-10 deposited with the CCDC.	2024-04-18 downloaded from the CCDC.
;
_cell_angle_alpha 90
_cell_angle_beta 94.049(4)
_cell_angle_gamma 90
_cell_formula_units_Z 4
_cell_length_a 10.698(3)
_cell_length_b 14.331(4)
_cell_length_c 14.527(4)
_cell_measurement_reflns_used 1969
_cell_measurement_temperature 150(2)
_cell_measurement_theta_max 24.50
_cell_measurement_theta_min 2.38
_cell_volume 2221.6(11)
_computing_cell_refinement 'Bruker SAINT'
_computing_data_collection 'Bruker APEX2'
_computing_data_reduction 'Bruker SAINT'
_computing_molecular_graphics 'Bruker SHELXTL'
_computing_publication_material 'Bruker SHELXTL'
_computing_structure_refinement 'SHELXL-2017/1 (Sheldrick, 2017)'
_computing_structure_solution 'SHELXT 2014/5 (Sheldrick, 2014)'
_diffrn_ambient_temperature 150(2)
_diffrn_detector_area_resol_mean 8.336
_diffrn_measured_fraction_theta_full 1.000
_diffrn_measured_fraction_theta_max 0.990
_diffrn_measurement_device_type 'Bruker APEX-II CCD'
_diffrn_measurement_method '\f and \w scans'
_diffrn_radiation_type MoK\a
_diffrn_radiation_wavelength 0.71073
_diffrn_reflns_av_R_equivalents 0.0808
_diffrn_reflns_av_unetI/netI 0.1074
_diffrn_reflns_Laue_measured_fraction_full 1.000
_diffrn_reflns_Laue_measured_fraction_max 0.990
_diffrn_reflns_limit_h_max 11
_diffrn_reflns_limit_h_min -13
_diffrn_reflns_limit_k_max 18
_diffrn_reflns_limit_k_min -18
_diffrn_reflns_limit_l_max 14
_diffrn_reflns_limit_l_min -18
_diffrn_reflns_number 12160
_diffrn_reflns_point_group_measured_fraction_full 1.000
_diffrn_reflns_point_group_measured_fraction_max 0.990
_diffrn_reflns_theta_full 25.242
_diffrn_reflns_theta_max 27.220
_diffrn_reflns_theta_min 1.908
_exptl_absorpt_coefficient_mu 13.843
_exptl_absorpt_correction_T_max 0.33
_exptl_absorpt_correction_T_min 0.08
_exptl_absorpt_correction_type 'Numerical Mu From Formula'
_exptl_absorpt_process_details
;
SADABS-2016/2 - Bruker AXS area detector scaling and absorption correction
;
_exptl_crystal_colour purple
_exptl_crystal_density_diffrn 2.434
_exptl_crystal_description Plate
_exptl_crystal_F_000 1488
_exptl_crystal_preparation 'Magnetic properties'
_exptl_crystal_size_max 0.244
_exptl_crystal_size_mid 0.231
_exptl_crystal_size_min 0.102
_refine_diff_density_max 1.148
_refine_diff_density_min -1.476
_refine_diff_density_rms 0.326
_refine_ls_extinction_method none
_refine_ls_goodness_of_fit_ref 0.946
_refine_ls_hydrogen_treatment constr
_refine_ls_matrix_type full
_refine_ls_number_parameters 258
_refine_ls_number_reflns 4907
_refine_ls_number_restraints 66
_refine_ls_restrained_S_all 0.943
_refine_ls_R_factor_all 0.1534
_refine_ls_R_factor_gt 0.0542
_refine_ls_shift/su_max 0.000
_refine_ls_shift/su_mean 0.000
_refine_ls_structure_factor_coef Fsqd
_refine_ls_weighting_details 'w=1/[\s^2^(Fo^2^)+(0.1000P)^2^+0.9008P] where P=(Fo^2^+2Fc^2^)/3'
_refine_ls_weighting_scheme calc
_refine_ls_wR_factor_gt 0.1410
_refine_ls_wR_factor_ref 0.1944
_reflns_Friedel_coverage 0.000
_reflns_number_gt 2283
_reflns_number_total 4907
_reflns_threshold_expression 'I > 2\s(I)'
_cod_data_source_file d4dt00458b2.cif
_cod_data_source_block test_1_a_CCDC3
_cod_depositor_comments 'Adding full bibliography for 7716006--7716010.cif.'
_cod_original_cell_volume 2221.7(10)
_cod_original_sg_symbol_H-M 'P 21/c'
_cod_database_code 7716010
_shelx_shelxl_version_number 2017/1
_shelx_space_group_comment
; 
The symmetry employed for this shelxl refinement is uniquely defined 
by the following loop, which should always be used as a source of 
symmetry information in preference to the above space-group names. 
They are only intended as comments. 
;
_shelx_estimated_absorpt_t_min 0.133
_shelx_estimated_absorpt_t_max 0.333

loop_
_space_group_symop_operation_xyz
'x, y, z'
'-x, y+1/2, -z+1/2'
'-x, -y, -z'
'x, -y-1/2, z-1/2'

loop_
_atom_site_label
_atom_site_type_symbol
_atom_site_fract_x
_atom_site_fract_y
_atom_site_fract_z
_atom_site_U_iso_or_equiv
_atom_site_adp_type
_atom_site_occupancy
_atom_site_site_symmetry_order
_atom_site_calc_flag
_atom_site_refinement_flags_posn
_atom_site_refinement_flags_adp
_atom_site_refinement_flags_occupancy
_atom_site_disorder_assembly
_atom_site_disorder_group
Au1A Au 0.8884(12) 0.2690(4) 0.5050(4) 0.0485(14) Uani 0.53(3) 1 d . . P A 1
Au1B Au 0.9264(11) 0.2609(5) 0.5037(4) 0.0334(14) Uani 0.47(3) 1 d . . P A 2
Au2A Au 0.8326(14) 0.7349(4) 1.0252(4) 0.0487(17) Uani 0.53(3) 1 d . . P A 1
Au2B Au 0.7931(10) 0.7370(6) 1.0271(5) 0.0419(13) Uani 0.47(3) 1 d . . P A 2
C2 C 0.899(2) 0.3351(12) 0.9064(11) 0.067(6) Uani 1 1 d . . . . .
C3 C 0.812(2) 0.6406(12) 0.9274(11) 0.061(5) Uani 1 1 d . . . . .
C4 C 0.824(2) 0.6659(12) 0.6236(11) 0.060(6) Uani 1 1 d . . . . .
N6A N 0.5180(13) 0.4078(10) 0.8571(7) 0.066(6) Uani 0.630(11) 1 d G . P B 1
C8A C 0.6423(12) 0.4348(10) 0.8536(7) 0.047(6) Uani 0.630(11) 1 d G . P B 1
H8A H 0.696406 0.435507 0.908365 0.057 Uiso 0.630(11) 1 calc R U P B 1
N5A N 0.6876(10) 0.4608(10) 0.7700(8) 0.042(5) Uani 0.630(11) 1 d G . P B 1
C5A C 0.6085(11) 0.4598(11) 0.6899(7) 0.052(7) Uani 0.630(11) 1 d G . P B 1
H5A H 0.639447 0.477575 0.632705 0.062 Uiso 0.630(11) 1 calc R U P B 1
C6A C 0.4842(11) 0.4327(9) 0.6933(7) 0.060(10) Uani 0.630(11) 1 d G . P B 1
C7A C 0.4389(11) 0.4067(8) 0.7770(8) 0.062(8) Uani 0.630(11) 1 d G . P B 1
C9A C 0.3146(12) 0.3797(13) 0.7805(12) 0.070(11) Uani 0.630(11) 1 d G . P B 1
H9A H 0.283629 0.361886 0.837601 0.084 Uiso 0.630(11) 1 calc R U P B 1
C10A C 0.2355(12) 0.3786(15) 0.7003(14) 0.106(15) Uani 0.630(11) 1 d G . P B 1
H10A H 0.150476 0.360150 0.702709 0.127 Uiso 0.630(11) 1 calc R U P B 1
C11A C 0.2807(14) 0.4047(17) 0.6167(12) 0.15(2) Uani 0.630(11) 1 d G . P B 1
H11A H 0.226660 0.403953 0.561942 0.177 Uiso 0.630(11) 1 calc R U P B 1
C12A C 0.4051(14) 0.4317(15) 0.6132(8) 0.088(13) Uani 0.630(11) 1 d G . P B 1
H12A H 0.435995 0.449492 0.556064 0.106 Uiso 0.630(11) 1 calc R U P B 1
C1 C 0.9070(17) 0.3610(11) 0.6028(10) 0.049(5) Uani 1 1 d . . . . .
N6B N 0.535(2) 0.4566(18) 0.5888(11) 0.066(6) Uani 0.370(11) 1 d G . P B 2
C8B C 0.655(2) 0.4751(17) 0.6275(14) 0.047(6) Uani 0.370(11) 1 d G . P B 2
H8B H 0.718477 0.495646 0.589495 0.057 Uiso 0.370(11) 1 calc R U P B 2
N5B N 0.683(2) 0.4636(18) 0.7218(14) 0.042(5) Uani 0.370(11) 1 d G . P B 2
C5B C 0.590(2) 0.4336(19) 0.7774(11) 0.052(7) Uani 0.370(11) 1 d G . P B 2
H5B H 0.608655 0.425667 0.841783 0.062 Uiso 0.370(11) 1 calc R U P B 2
C6B C 0.470(2) 0.4151(16) 0.7387(12) 0.060(10) Uani 0.370(11) 1 d G . P B 2
C7B C 0.443(2) 0.4266(16) 0.6444(13) 0.062(8) Uani 0.370(11) 1 d G . P B 2
C9B C 0.323(2) 0.408(2) 0.6057(19) 0.070(11) Uani 0.370(11) 1 d G . P B 2
H9B H 0.303862 0.415995 0.541277 0.084 Uiso 0.370(11) 1 calc R U P B 2
C10B C 0.230(2) 0.378(3) 0.661(2) 0.106(15) Uani 0.370(11) 1 d G . P B 2
H10B H 0.147943 0.365441 0.634858 0.127 Uiso 0.370(11) 1 calc R U P B 2
C11B C 0.257(2) 0.367(3) 0.756(2) 0.15(2) Uani 0.370(11) 1 d G . P B 2
H11B H 0.194030 0.346015 0.793562 0.177 Uiso 0.370(11) 1 calc R U P B 2
C12B C 0.377(3) 0.385(2) 0.7943(17) 0.088(13) Uani 0.370(11) 1 d G . P B 2
H12B H 0.396034 0.377143 0.858688 0.106 Uiso 0.370(11) 1 calc R U P B 2
Fe1 Fe 0.8681(2) 0.50142(13) 0.76617(12) 0.0319(5) Uani 1 1 d . . . . .
N8 N 1.2254(13) 0.5676(8) 0.9062(6) 0.114(7) Uani 1 1 d G U . . .
C16 C 1.1040(12) 0.5387(7) 0.8804(8) 0.095(7) Uani 1 1 d G U . . .
H16 H 1.053210 0.513027 0.925182 0.114 Uiso 1 1 calc R U . . .
N7 N 1.0569(9) 0.5472(7) 0.7892(9) 0.072(5) Uani 1 1 d G U . . .
C13 C 1.1312(10) 0.5847(7) 0.7237(7) 0.095(7) Uani 1 1 d G U . . .
H13 H 1.099011 0.590496 0.661360 0.114 Uiso 1 1 calc R U . . .
C14 C 1.2527(9) 0.6137(6) 0.7495(7) 0.100(7) Uani 1 1 d G U . . .
C15 C 1.2998(10) 0.6051(5) 0.8408(7) 0.123(9) Uani 1 1 d G U . . .
C17 C 1.4212(10) 0.6341(8) 0.8666(11) 0.156(11) Uani 1 1 d G U . . .
H17 H 1.453408 0.628307 0.928955 0.187 Uiso 1 1 calc R U . . .
C18 C 1.4955(10) 0.6716(8) 0.8011(14) 0.148(11) Uani 1 1 d G U . . .
H18 H 1.578533 0.691439 0.818761 0.177 Uiso 1 1 calc R U . . .
C19 C 1.4484(12) 0.6801(9) 0.7099(13) 0.142(10) Uani 1 1 d G U . . .
H19 H 1.499218 0.705779 0.665134 0.170 Uiso 1 1 calc R U . . .
C20 C 1.3270(13) 0.6512(8) 0.6841(9) 0.120(9) Uani 1 1 d G U . . .
H20 H 1.294783 0.656985 0.621700 0.145 Uiso 1 1 calc R U . . .
N1 N 0.9063(14) 0.4144(9) 0.6578(9) 0.050(4) Uani 1 1 d . . . . .
N2 N 0.8959(17) 0.3930(9) 0.8558(8) 0.064(5) Uani 1 1 d . . . . .
N3 N 0.8251(16) 0.5854(9) 0.8696(9) 0.058(4) Uani 1 1 d . . . . .
N4 N 0.8354(15) 0.6082(9) 0.6764(9) 0.054(4) Uani 1 1 d . . . . .

loop_
_atom_site_aniso_label
_atom_site_aniso_U_11
_atom_site_aniso_U_22
_atom_site_aniso_U_33
_atom_site_aniso_U_23
_atom_site_aniso_U_13
_atom_site_aniso_U_12
Au1A 0.063(4) 0.0466(14) 0.0359(8) -0.0072(7) 0.0034(16) 0.0242(18)
Au1B 0.043(3) 0.0239(17) 0.0342(9) 0.0006(8) 0.0062(13) -0.0007(14)
Au2A 0.072(5) 0.0375(10) 0.0396(9) 0.0098(7) 0.0247(19) 0.013(2)
Au2B 0.044(4) 0.0463(14) 0.0361(11) -0.0028(11) 0.0113(16) -0.0005(18)
C2 0.117(19) 0.046(10) 0.038(9) -0.002(8) -0.001(10) 0.024(11)
C3 0.097(17) 0.050(11) 0.035(9) 0.017(7) -0.005(9) 0.003(10)
C4 0.091(17) 0.056(11) 0.036(9) -0.007(8) 0.027(10) 0.003(11)
N6A 0.064(18) 0.072(15) 0.062(13) 0.003(11) 0.006(12) 0.007(13)
C8A 0.069(18) 0.054(14) 0.017(9) 0.022(8) -0.013(10) 0.001(12)
N5A 0.057(13) 0.045(9) 0.028(11) 0.013(9) 0.026(12) 0.026(9)
C5A 0.029(16) 0.087(18) 0.042(12) 0.033(11) 0.022(11) 0.033(13)
C6A 0.040(17) 0.041(15) 0.10(3) -0.005(17) 0.021(17) 0.015(12)
C7A 0.08(2) 0.050(17) 0.057(18) -0.005(12) 0.008(15) -0.018(15)
C9A 0.09(3) 0.037(15) 0.09(2) 0.015(14) 0.052(19) 0.021(16)
C10A 0.050(18) 0.089(19) 0.18(4) -0.10(2) -0.02(2) 0.019(14)
C11A 0.15(4) 0.15(4) 0.15(4) -0.13(3) 0.09(3) -0.09(3)
C12A 0.10(3) 0.10(3) 0.06(2) 0.027(18) 0.03(2) 0.03(2)
C1 0.067(14) 0.039(9) 0.040(9) -0.015(7) 0.004(8) -0.004(9)
N6B 0.064(18) 0.072(15) 0.062(13) 0.003(11) 0.006(12) 0.007(13)
C8B 0.069(18) 0.054(14) 0.017(9) 0.022(8) -0.013(10) 0.001(12)
N5B 0.057(13) 0.045(9) 0.028(11) 0.013(9) 0.026(12) 0.026(9)
C5B 0.029(16) 0.087(18) 0.042(12) 0.033(11) 0.022(11) 0.033(13)
C6B 0.040(17) 0.041(15) 0.10(3) -0.005(17) 0.021(17) 0.015(12)
C7B 0.08(2) 0.050(17) 0.057(18) -0.005(12) 0.008(15) -0.018(15)
C9B 0.09(3) 0.037(15) 0.09(2) 0.015(14) 0.052(19) 0.021(16)
C10B 0.050(18) 0.089(19) 0.18(4) -0.10(2) -0.02(2) 0.019(14)
C11B 0.15(4) 0.15(4) 0.15(4) -0.13(3) 0.09(3) -0.09(3)
C12B 0.10(3) 0.10(3) 0.06(2) 0.027(18) 0.03(2) 0.03(2)
Fe1 0.0386(14) 0.0345(10) 0.0232(9) 0.0006(7) 0.0054(8) -0.0028(10)
N8 0.106(17) 0.088(14) 0.142(17) -0.047(12) -0.036(13) 0.026(12)
C16 0.083(16) 0.088(14) 0.107(15) -0.049(12) -0.040(13) 0.018(13)
N7 0.064(12) 0.063(10) 0.092(12) -0.008(9) 0.024(9) 0.023(9)
C13 0.100(18) 0.066(13) 0.121(17) -0.009(12) 0.017(15) 0.015(13)
C14 0.072(16) 0.036(10) 0.19(2) -0.009(13) -0.023(15) 0.004(10)
C15 0.099(19) 0.055(13) 0.21(2) -0.049(15) -0.011(17) 0.000(13)
C17 0.12(2) 0.054(15) 0.29(3) -0.053(17) -0.05(2) 0.017(15)
C18 0.10(2) 0.046(14) 0.30(3) -0.007(19) -0.02(2) 0.010(13)
C19 0.10(2) 0.060(14) 0.26(3) 0.029(18) -0.03(2) -0.015(14)
C20 0.11(2) 0.055(13) 0.20(2) 0.031(14) 0.032(18) -0.019(13)
N1 0.061(11) 0.037(8) 0.053(8) 0.002(6) 0.009(7) 0.003(7)
N2 0.121(16) 0.042(8) 0.032(7) 0.002(6) 0.014(8) 0.016(9)
N3 0.089(13) 0.047(9) 0.038(8) 0.015(6) 0.011(8) 0.010(8)
N4 0.081(13) 0.043(8) 0.039(7) 0.001(6) 0.021(8) -0.010(8)

loop_
_atom_type_symbol
_atom_type_description
_atom_type_scat_dispersion_real
_atom_type_scat_dispersion_imag
_atom_type_scat_source
C C 0.0033 0.0016 'International Tables Vol C Tables 4.2.6.8 and 6.1.1.4'
H H 0.0000 0.0000 'International Tables Vol C Tables 4.2.6.8 and 6.1.1.4'
Au Au -2.0133 8.8022 'International Tables Vol C Tables 4.2.6.8 and 6.1.1.4'
Fe Fe 0.3463 0.8444 'International Tables Vol C Tables 4.2.6.8 and 6.1.1.4'
N N 0.0061 0.0033 'International Tables Vol C Tables 4.2.6.8 and 6.1.1.4'

loop_
_geom_angle_atom_site_label_1
_geom_angle_atom_site_label_2
_geom_angle_atom_site_label_3
_geom_angle
_geom_angle_site_symmetry_1
_geom_angle_site_symmetry_3
_geom_angle_publ_flag
C1 Au1A C2 170.6(11) . 4_565 ?
C1 Au1A Au2A 99.3(7) . 2_746 ?
C2 Au1A Au2A 71.8(7) 4_565 2_746 ?
C2 Au1B C1 165.6(11) 4_565 . ?
C2 Au1B Au2B 85.2(8) 4_565 2_746 ?
C1 Au1B Au2B 109.1(6) . 2_746 ?
C3 Au2A C4 171.0(12) . 4_576 ?
C3 Au2A Au1A 93.7(8) . 2_756 ?
C4 Au2A Au1A 94.7(7) 4_576 2_756 ?
C4 Au2B C3 164.5(10) 4_576 . ?
C4 Au2B Au1B 84.8(6) 4_576 2_756 ?
C3 Au2B Au1B 79.8(7) . 2_756 ?
N2 C2 Au1B 172(2) . 4_566 ?
N2 C2 Au1A 174.7(19) . 4_566 ?
N3 C3 Au2A 167(2) . . ?
N3 C3 Au2B 179.0(19) . . ?
N4 C4 Au2B 176(2) . 4_575 ?
N4 C4 Au2A 170.8(18) . 4_575 ?
C8A N6A C7A 120.0 . . ?
N5A C8A N6A 120.0 . . ?
N5A C8A H8A 120.0 . . ?
N6A C8A H8A 120.0 . . ?
C8A N5A C5A 120.0 . . ?
C8A N5A Fe1 119.6(6) . . ?
C5A N5A Fe1 120.4(6) . . ?
N5A C5A C6A 120.0 . . ?
N5A C5A H5A 120.0 . . ?
C6A C5A H5A 120.0 . . ?
C7A C6A C5A 120.0 . . ?
C7A C6A C12A 120.0 . . ?
C5A C6A C12A 120.0 . . ?
C9A C7A C6A 120.0 . . ?
C9A C7A N6A 120.0 . . ?
C6A C7A N6A 120.0 . . ?
C7A C9A C10A 120.0 . . ?
C7A C9A H9A 120.0 . . ?
C10A C9A H9A 120.0 . . ?
C11A C10A C9A 120.0 . . ?
C11A C10A H10A 120.0 . . ?
C9A C10A H10A 120.0 . . ?
C10A C11A C12A 120.0 . . ?
C10A C11A H11A 120.0 . . ?
C12A C11A H11A 120.0 . . ?
C11A C12A C6A 120.0 . . ?
C11A C12A H12A 120.0 . . ?
C6A C12A H12A 120.0 . . ?
N1 C1 Au1A 173.7(18) . . ?
N1 C1 Au1B 174.5(18) . . ?
C8B N6B C7B 120.0 . . ?
N5B C8B N6B 120.0 . . ?
N5B C8B H8B 120.0 . . ?
N6B C8B H8B 120.0 . . ?
C8B N5B C5B 120.0 . . ?
C8B N5B Fe1 113.5(10) . . ?
C5B N5B Fe1 126.5(10) . . ?
C6B C5B N5B 120.0 . . ?
C6B C5B H5B 120.0 . . ?
N5B C5B H5B 120.0 . . ?
C7B C6B C5B 120.0 . . ?
C7B C6B C12B 120.0 . . ?
C5B C6B C12B 120.0 . . ?
C6B C7B C9B 120.0 . . ?
C6B C7B N6B 120.0 . . ?
C9B C7B N6B 120.0 . . ?
C10B C9B C7B 120.0 . . ?
C10B C9B H9B 120.0 . . ?
C7B C9B H9B 120.0 . . ?
C9B C10B C11B 120.0 . . ?
C9B C10B H10B 120.0 . . ?
C11B C10B H10B 120.0 . . ?
C12B C11B C10B 120.0 . . ?
C12B C11B H11B 120.0 . . ?
C10B C11B H11B 120.0 . . ?
C11B C12B C6B 120.0 . . ?
C11B C12B H12B 120.0 . . ?
C6B C12B H12B 120.0 . . ?
N3 Fe1 N5A 83.2(6) . . ?
N3 Fe1 N4 89.5(5) . . ?
N5A Fe1 N4 96.5(6) . . ?
N3 Fe1 N2 90.6(5) . . ?
N5A Fe1 N2 81.9(6) . . ?
N4 Fe1 N2 178.4(7) . . ?
N3 Fe1 N1 178.1(6) . . ?
N5A Fe1 N1 95.0(6) . . ?
N4 Fe1 N1 90.0(5) . . ?
N2 Fe1 N1 89.9(5) . . ?
N3 Fe1 N5B 97.0(8) . . ?
N4 Fe1 N5B 83.2(8) . . ?
N2 Fe1 N5B 95.2(8) . . ?
N1 Fe1 N5B 81.1(7) . . ?
N3 Fe1 N7 87.9(6) . . ?
N4 Fe1 N7 89.3(6) . . ?
N2 Fe1 N7 92.3(6) . . ?
N1 Fe1 N7 94.0(5) . . ?
C16 N8 C15 120.0 . . ?
N7 C16 N8 120.0 . . ?
N7 C16 H16 120.0 . . ?
N8 C16 H16 120.0 . . ?
C16 N7 C13 120.0 . . ?
C16 N7 Fe1 113.5(6) . . ?
C13 N7 Fe1 126.5(6) . . ?
N7 C13 C14 120.0 . . ?
N7 C13 H13 120.0 . . ?
C14 C13 H13 120.0 . . ?
C15 C14 C13 120.0 . . ?
C15 C14 C20 120.0 . . ?
C13 C14 C20 120.0 . . ?
C14 C15 C17 120.0 . . ?
C14 C15 N8 120.0 . . ?
C17 C15 N8 120.0 . . ?
C18 C17 C15 120.0 . . ?
C18 C17 H17 120.0 . . ?
C15 C17 H17 120.0 . . ?
C19 C18 C17 120.0 . . ?
C19 C18 H18 120.0 . . ?
C17 C18 H18 120.0 . . ?
C18 C19 C20 120.0 . . ?
C18 C19 H19 120.0 . . ?
C20 C19 H19 120.0 . . ?
C19 C20 C14 120.0 . . ?
C19 C20 H20 120.0 . . ?
C14 C20 H20 120.0 . . ?
C1 N1 Fe1 167.6(15) . . ?
C2 N2 Fe1 173.0(19) . . ?
C3 N3 Fe1 171.9(16) . . ?
C4 N4 Fe1 175.4(15) . . ?

loop_
_geom_bond_atom_site_label_1
_geom_bond_atom_site_label_2
_geom_bond_distance
_geom_bond_site_symmetry_2
_geom_bond_publ_flag
Au1A C1 1.938(15) . ?
Au1A C2 2.077(18) 4_565 ?
Au1A Au2A 3.087(8) 2_746 ?
Au1B C2 1.979(18) 4_565 ?
Au1B C1 2.054(16) . ?
Au1B Au2B 3.084(10) 2_746 ?
Au2A C3 1.962(19) . ?
Au2A C4 2.023(18) 4_576 ?
Au2B C4 1.99(2) 4_576 ?
Au2B C3 2.02(2) . ?
C2 N2 1.108(19) . ?
C3 N3 1.17(2) . ?
C4 N4 1.13(2) . ?
N6A C8A 1.3900 . ?
N6A C7A 1.3900 . ?
C8A N5A 1.3900 . ?
C8A H8A 0.9500 . ?
N5A C5A 1.3900 . ?
N5A Fe1 2.022(11) . ?
C5A C6A 1.3900 . ?
C5A H5A 0.9500 . ?
C6A C7A 1.3900 . ?
C6A C12A 1.3900 . ?
C7A C9A 1.3900 . ?
C9A C10A 1.3900 . ?
C9A H9A 0.9500 . ?
C10A C11A 1.3900 . ?
C10A H10A 0.9500 . ?
C11A C12A 1.3900 . ?
C11A H11A 0.9500 . ?
C12A H12A 0.9500 . ?
C1 N1 1.106(17) . ?
N6B C8B 1.3900 . ?
N6B C7B 1.3900 . ?
C8B N5B 1.3900 . ?
C8B H8B 0.9500 . ?
N5B C5B 1.3900 . ?
N5B Fe1 2.11(2) . ?
C5B C6B 1.3900 . ?
C5B H5B 0.9500 . ?
C6B C7B 1.3900 . ?
C6B C12B 1.3900 . ?
C7B C9B 1.3900 . ?
C9B C10B 1.3900 . ?
C9B H9B 0.9500 . ?
C10B C11B 1.3900 . ?
C10B H10B 0.9500 . ?
C11B C12B 1.3900 . ?
C11B H11B 0.9500 . ?
C12B H12B 0.9500 . ?
Fe1 N3 2.004(14) . ?
Fe1 N4 2.026(14) . ?
Fe1 N2 2.035(13) . ?
Fe1 N1 2.071(13) . ?
Fe1 N7 2.127(10) . ?
N8 C16 1.3900 . ?
N8 C15 1.3900 . ?
C16 N7 1.3900 . ?
C16 H16 0.9500 . ?
N7 C13 1.3900 . ?
C13 C14 1.3900 . ?
C13 H13 0.9500 . ?
C14 C15 1.3900 . ?
C14 C20 1.3900 . ?
C15 C17 1.3900 . ?
C17 C18 1.3900 . ?
C17 H17 0.9500 . ?
C18 C19 1.3900 . ?
C18 H18 0.9500 . ?
C19 C20 1.3900 . ?
C19 H19 0.9500 . ?
C20 H20 0.9500 . ?
